data_9015986
loop_
_publ_author_name
'Ross, M.'
'Evans, H. T.'

_publ_section_title
;
 Studies of the torbernite minerals (I): The crystal structure of abernathyite
 and the structurally related compounds NH4(UO2AsO4).3H2O and K(H3O)(UO2AsO4)2.6H2O
;
_journal_name_full 'American Mineralogist'
_journal_page_first 1578
_journal_page_last 1602
_journal_volume 49
_journal_year 1964
_chemical_compound_source 'Fuemrol No. 2 mine, Temple Mountain, Emery County, Utah, USA'
_chemical_formula_sum 'As H6 K O9 U'
_chemical_name_mineral Abernathyite
_space_group_IT_number 130
_symmetry_space_group_name_Hall '-P 4a 2ac'
_symmetry_space_group_name_H-M 'P 4/n c c :2'
_cell_angle_alpha 90
_cell_angle_beta 90
_cell_angle_gamma 90
_cell_formula_units_Z 4
_cell_length_a 7.176
_cell_length_b 7.176
_cell_length_c 18.126
_cell_volume 933.398
_database_code_amcsd 0000130
_exptl_crystal_density_diffrn 3.573
_cod_original_sg_symbol_H-M 'P 4/n c c'
_cod_original_formula_sum '(K U) As O9 H6'
_cod_database_code 9015986

loop_
_space_group_symop_operation_xyz
x,y,z
1/2-y,1/2-x,1/2+z
1/2+y,1/2+x,1/2-z
1/2+y,-x,-z
1/2-y,x,z
x,1/2-y,1/2+z
-x,1/2+y,1/2-z
1/2+x,1/2+y,-z
1/2-x,1/2-y,z
y,x,1/2+z
-y,-x,1/2-z
-y,1/2+x,-z
y,1/2-x,z
1/2-x,y,1/2+z
1/2+x,-y,1/2-z
-x,-y,-z

loop_
_atom_site_label
_atom_site_fract_x
_atom_site_fract_y
_atom_site_fract_z
_atom_site_occupancy
_atom_site_U_iso_or_equiv
_atom_site_type_symbol
_atom_site_attached_hydrogens
K 0.16500 0.98760 0.31540 0.25000 0.04699 K 0
U 0.25000 0.25000 0.05140 1.00000 0.02406 U 0
As 0.75000 0.25000 0.00000 1.00000 0.02330 As 0
Oa 0.25000 0.25000 0.15150 1.00000 0.03787 O 0
Ob 0.25000 0.25000 0.95750 1.00000 0.03141 O 0
Oc 0.69630 0.07290 0.44330 1.00000 0.03483 O 0
Watd 0.16500 0.98760 0.31540 0.75000 0.04699 O 2

loop_
_cod_changelog_entry_id
_cod_changelog_entry_author
_cod_changelog_entry_date
_cod_changelog_entry_text
1
;cod-tools version 3.8.0
Id: cif_guess_AMCSD_atom_types 9562 2023-05-06 06:02:25Z saulius
;
2023-05-14T12:29:59+03:00
;Derived atom types and hydrogen counts
from atom names that follow the AMCSD naming convention
(Wat == water, O-H == hydroxyl).
;
2 'Saulius Gra\<zulis' 2023-05-14T12:32:37+03:00 'Updating atom types and hydrogen counts.'

loop_
_cod_related_entry_id
_cod_related_entry_database
_cod_related_entry_code
1 AMCSD 0000130
2 Wikidata Q319661
3 Wikipedia Abernathyite
